data_7041608
loop_
_publ_author_name
'Tussing, Sebastian'
'Ohland, Miriam'
'Wicker, Garrit'
'Fl\"orke, Ulrich'
'Paradies, Jan'

_publ_section_title
;
 Borane-catalyzed indole synthesis through intramolecular hydroamination.
;
_journal_issue 5
_journal_name_full 'Dalton transactions (Cambridge, England : 2003)'
_journal_page_first 1539
_journal_page_last 1545
_journal_paper_doi 10.1039/c6dt04725d
_journal_volume 46
_journal_year 2017
_chemical_formula_moiety 'C21 H17 N'
_chemical_formula_sum 'C21 H17 N'
_chemical_formula_weight 283.36
_chemical_name_systematic
;
 ?
;
_space_group_crystal_system triclinic
_space_group_IT_number 2
_space_group_name_Hall '-P 1'
_space_group_name_H-M_alt 'P -1'
_symmetry_space_group_name_Hall '-P 1'
_symmetry_space_group_name_H-M 'P -1'
_atom_sites_solution_hydrogens difmap
_atom_sites_solution_primary direct
_atom_sites_solution_secondary difmap
_audit_creation_method SHELXL-2013
_audit_update_record
;
2016-11-22 deposited with the CCDC.
2017-01-04 downloaded from the CCDC.
;
_cell_angle_alpha 102.629(6)
_cell_angle_beta 90.714(5)
_cell_angle_gamma 92.986(7)
_cell_formula_units_Z 4
_cell_length_a 9.653(2)
_cell_length_b 9.693(2)
_cell_length_c 16.468(4)
_cell_measurement_reflns_used 1386
_cell_measurement_temperature 130(2)
_cell_measurement_theta_max 23.83
_cell_measurement_theta_min 2.16
_cell_volume 1501.1(6)
_computing_cell_refinement 'SAINT (Bruker, 2002)'
_computing_data_collection 'SMART (Bruker, 2002)'
_computing_data_reduction SAINT
_computing_molecular_graphics SHELXTL
_computing_publication_material 'SHELXTL and local programs'
_computing_structure_refinement 'SHELXL-2013 (Sheldrick, 2013)'
_computing_structure_solution 'SHELXTL (Sheldrick, 2008)'
_diffrn_ambient_temperature 130(2)
_diffrn_measured_fraction_theta_full 0.965
_diffrn_measured_fraction_theta_max 0.933
_diffrn_measurement_device_type 'Bruker AXS SMART APEX'
_diffrn_measurement_method '\f and \w scans'
_diffrn_radiation_monochromator graphite
_diffrn_radiation_source 'sealed tube'
_diffrn_radiation_type MoK\a
_diffrn_radiation_wavelength 0.71073
_diffrn_reflns_av_R_equivalents 0.0205
_diffrn_reflns_av_unetI/netI 0.0551
_diffrn_reflns_Laue_measured_fraction_full 0.965
_diffrn_reflns_Laue_measured_fraction_max 0.933
_diffrn_reflns_limit_h_max 12
_diffrn_reflns_limit_h_min -9
_diffrn_reflns_limit_k_max 12
_diffrn_reflns_limit_k_min -7
_diffrn_reflns_limit_l_max 21
_diffrn_reflns_limit_l_min -19
_diffrn_reflns_number 8384
_diffrn_reflns_point_group_measured_fraction_full 0.965
_diffrn_reflns_point_group_measured_fraction_max 0.933
_diffrn_reflns_theta_full 25.242
_diffrn_reflns_theta_max 27.877
_diffrn_reflns_theta_min 2.113
_exptl_absorpt_coefficient_mu 0.072
_exptl_absorpt_correction_T_max 1.0000
_exptl_absorpt_correction_T_min 0.1793
_exptl_absorpt_correction_type multi-scan
_exptl_absorpt_process_details '(SADABS; Sheldrick, 2004)'
_exptl_crystal_colour colourless
_exptl_crystal_density_diffrn 1.254
_exptl_crystal_description prism
_exptl_crystal_F_000 600
_exptl_crystal_size_max 0.440
_exptl_crystal_size_mid 0.410
_exptl_crystal_size_min 0.230
_refine_diff_density_max 0.280
_refine_diff_density_min -0.222
_refine_diff_density_rms 0.046
_refine_ls_extinction_method none
_refine_ls_goodness_of_fit_ref 1.037
_refine_ls_hydrogen_treatment constr
_refine_ls_matrix_type full
_refine_ls_number_parameters 397
_refine_ls_number_reflns 6682
_refine_ls_number_restraints 0
_refine_ls_restrained_S_all 1.037
_refine_ls_R_factor_all 0.0877
_refine_ls_R_factor_gt 0.0596
_refine_ls_shift/su_max 0.000
_refine_ls_shift/su_mean 0.000
_refine_ls_structure_factor_coef Fsqd
_refine_ls_weighting_details 'w=1/[\s^2^(Fo^2^)+(0.0484P)^2^+0.4564P] where P=(Fo^2^+2Fc^2^)/3'
_refine_ls_weighting_scheme calc
_refine_ls_wR_factor_gt 0.1218
_refine_ls_wR_factor_ref 0.1404
_reflns_Friedel_coverage 0.000
_reflns_number_gt 4747
_reflns_number_total 6682
_reflns_threshold_expression 'I > 2\s(I)'
_cod_data_source_file c6dt04725d2.cif
_cod_data_source_block o2713
_cod_depositor_comments 'Adding full bibliography for 7041608--7041611.cif.'
_cod_original_cell_volume 1501.0(6)
_cod_database_code 7041608
_shelx_space_group_comment
;
The symmetry employed for this shelxl refinement is uniquely defined
by the following loop, which should always be used as a source of
symmetry information in preference to the above space-group names.
They are only intended as comments.
;
_shelx_estimated_absorpt_t_min 0.969
_shelx_estimated_absorpt_t_max 0.984
_shelxl_version_number 2013-4

loop_
_space_group_symop_operation_xyz
'x, y, z'
'-x, -y, -z'

loop_
_atom_site_label
_atom_site_type_symbol
_atom_site_fract_x
_atom_site_fract_y
_atom_site_fract_z
_atom_site_U_iso_or_equiv
_atom_site_adp_type
_atom_site_occupancy
_atom_site_site_symmetry_order
_atom_site_calc_flag
_atom_site_refinement_flags_posn
_atom_site_refinement_flags_adp
N1 N 0.16932(17) 0.67688(16) 0.66015(10) 0.0272(4) Uani 1 1 d . .
C101 C 0.1610(2) 0.7205(2) 0.58571(11) 0.0267(4) Uani 1 1 d . .
C102 C 0.1534(2) 0.6394(2) 0.50470(12) 0.0325(5) Uani 1 1 d . .
H10A H 0.1547 0.5391 0.4935 0.039 Uiso 1 1 calc R U
C103 C 0.1438(2) 0.7113(2) 0.44112(13) 0.0353(5) Uani 1 1 d . .
H10B H 0.1379 0.6592 0.3850 0.042 Uiso 1 1 calc R U
C104 C 0.1425(2) 0.8588(2) 0.45759(13) 0.0355(5) Uani 1 1 d . .
H10C H 0.1368 0.9052 0.4126 0.043 Uiso 1 1 calc R U
C105 C 0.1494(2) 0.9382(2) 0.53815(12) 0.0322(5) Uani 1 1 d . .
H10D H 0.1482 1.0385 0.5487 0.039 Uiso 1 1 calc R U
C106 C 0.1582(2) 0.8692(2) 0.60392(12) 0.0273(4) Uani 1 1 d . .
C107 C 0.1637(2) 0.9138(2) 0.69254(12) 0.0289(4) Uani 1 1 d . .
H10E H 0.1628 1.0088 0.7235 0.035 Uiso 1 1 calc R U
C108 C 0.1702(2) 0.79651(19) 0.72476(12) 0.0264(4) Uani 1 1 d . .
C109 C 0.1784(2) 0.78419(19) 0.81242(12) 0.0262(4) Uani 1 1 d . .
C110 C 0.2877(2) 0.7166(2) 0.84063(12) 0.0298(4) Uani 1 1 d . .
H11A H 0.3562 0.6769 0.8030 0.036 Uiso 1 1 calc R U
C111 C 0.2966(2) 0.7071(2) 0.92317(12) 0.0326(5) Uani 1 1 d . .
H11B H 0.3725 0.6632 0.9423 0.039 Uiso 1 1 calc R U
C112 C 0.1957(2) 0.7613(2) 0.97770(13) 0.0342(5) Uani 1 1 d . .
H11C H 0.2009 0.7523 1.0339 0.041 Uiso 1 1 calc R U
C113 C 0.0868(2) 0.8289(2) 0.95074(13) 0.0351(5) Uani 1 1 d . .
H11D H 0.0178 0.8667 0.9886 0.042 Uiso 1 1 calc R U
C114 C 0.0784(2) 0.8413(2) 0.86854(12) 0.0296(4) Uani 1 1 d . .
H11E H 0.0044 0.8888 0.8504 0.036 Uiso 1 1 calc R U
C115 C 0.1519(2) 0.53013(19) 0.66777(12) 0.0295(4) Uani 1 1 d . .
H11I H 0.0777 0.4818 0.6280 0.035 Uiso 1 1 calc R U
H11J H 0.1200 0.5289 0.7245 0.035 Uiso 1 1 calc R U
C116 C 0.2802(2) 0.44606(19) 0.65220(11) 0.0256(4) Uani 1 1 d . .
C117 C 0.2774(2) 0.3129(2) 0.67156(12) 0.0301(4) Uani 1 1 d . .
H11F H 0.1981 0.2796 0.6967 0.036 Uiso 1 1 calc R U
C118 C 0.3898(2) 0.2288(2) 0.65425(12) 0.0329(5) Uani 1 1 d . .
H11G H 0.3872 0.1382 0.6677 0.040 Uiso 1 1 calc R U
C119 C 0.5056(2) 0.2760(2) 0.61756(12) 0.0323(5) Uani 1 1 d . .
H11H H 0.5818 0.2174 0.6049 0.039 Uiso 1 1 calc R U
C120 C 0.5102(2) 0.4088(2) 0.59928(12) 0.0315(5) Uani 1 1 d . .
H12A H 0.5902 0.4421 0.5747 0.038 Uiso 1 1 calc R U
C121 C 0.3981(2) 0.4935(2) 0.61684(11) 0.0284(4) Uani 1 1 d . .
H12B H 0.4020 0.5848 0.6045 0.034 Uiso 1 1 calc R U
N2 N 0.32145(17) 0.33782(16) 0.14129(10) 0.0285(4) Uani 1 1 d . .
C201 C 0.3349(2) 0.3039(2) 0.05560(12) 0.0269(4) Uani 1 1 d . .
C202 C 0.3417(2) 0.3925(2) 0.00005(12) 0.0309(5) Uani 1 1 d . .
H20A H 0.3342 0.4918 0.0182 0.037 Uiso 1 1 calc R U
C203 C 0.3599(2) 0.3312(2) -0.08256(13) 0.0331(5) Uani 1 1 d . .
H20B H 0.3654 0.3894 -0.1221 0.040 Uiso 1 1 calc R U
C204 C 0.3705(2) 0.1844(2) -0.10955(13) 0.0345(5) Uani 1 1 d . .
H20C H 0.3830 0.1448 -0.1669 0.041 Uiso 1 1 calc R U
C205 C 0.3629(2) 0.0966(2) -0.05363(13) 0.0333(5) Uani 1 1 d . .
H20D H 0.3695 -0.0027 -0.0721 0.040 Uiso 1 1 calc R U
C206 C 0.3452(2) 0.1568(2) 0.03065(12) 0.0284(4) Uani 1 1 d . .
C207 C 0.3391(2) 0.1016(2) 0.10427(12) 0.0304(4) Uani 1 1 d . .
H20E H 0.3426 0.0050 0.1070 0.037 Uiso 1 1 calc R U
C208 C 0.3272(2) 0.2131(2) 0.16966(12) 0.0273(4) Uani 1 1 d . .
C209 C 0.3207(2) 0.21019(19) 0.25862(12) 0.0269(4) Uani 1 1 d . .
C210 C 0.4236(2) 0.1471(2) 0.29531(12) 0.0329(5) Uani 1 1 d . .
H21A H 0.4983 0.1075 0.2628 0.039 Uiso 1 1 calc R U
C211 C 0.4187(2) 0.1412(2) 0.37833(13) 0.0389(5) Uani 1 1 d . .
H21B H 0.4909 0.0999 0.4029 0.047 Uiso 1 1 calc R U
C212 C 0.3086(2) 0.1957(2) 0.42543(13) 0.0380(5) Uani 1 1 d . .
H21C H 0.3047 0.1906 0.4823 0.046 Uiso 1 1 calc R U
C213 C 0.2048(2) 0.2570(2) 0.39042(13) 0.0388(5) Uani 1 1 d . .
H21D H 0.1292 0.2937 0.4231 0.047 Uiso 1 1 calc R U
C214 C 0.2103(2) 0.2654(2) 0.30732(13) 0.0339(5) Uani 1 1 d . .
H21E H 0.1388 0.3088 0.2835 0.041 Uiso 1 1 calc R U
C215 C 0.3372(2) 0.4819(2) 0.19110(12) 0.0312(5) Uani 1 1 d . .
H21F H 0.4241 0.5274 0.1755 0.037 Uiso 1 1 calc R U
H21G H 0.3471 0.4778 0.2504 0.037 Uiso 1 1 calc R U
C216 C 0.2183(2) 0.5743(2) 0.18185(11) 0.0270(4) Uani 1 1 d . .
C217 C 0.0936(2) 0.5195(2) 0.14260(13) 0.0329(5) Uani 1 1 d . .
H21H H 0.0801 0.4205 0.1206 0.039 Uiso 1 1 calc R U
C218 C -0.0115(2) 0.6080(2) 0.13525(14) 0.0366(5) Uani 1 1 d . .
H21I H -0.0964 0.5693 0.1078 0.044 Uiso 1 1 calc R U
C219 C 0.0058(2) 0.7518(2) 0.16740(13) 0.0359(5) Uani 1 1 d . .
H21J H -0.0669 0.8118 0.1621 0.043 Uiso 1 1 calc R U
C220 C 0.1294(3) 0.8081(2) 0.20742(12) 0.0375(5) Uani 1 1 d . .
H22A H 0.1415 0.9068 0.2304 0.045 Uiso 1 1 calc R U
C221 C 0.2357(2) 0.7195(2) 0.21390(12) 0.0326(5) Uani 1 1 d . .
H22B H 0.3212 0.7586 0.2405 0.039 Uiso 1 1 calc R U

loop_
_atom_site_aniso_label
_atom_site_aniso_U_11
_atom_site_aniso_U_22
_atom_site_aniso_U_33
_atom_site_aniso_U_23
_atom_site_aniso_U_13
_atom_site_aniso_U_12
N1 0.0298(9) 0.0221(8) 0.0284(8) 0.0029(6) 0.0024(7) 0.0013(7)
C101 0.0237(10) 0.0287(11) 0.0274(9) 0.0056(8) 0.0014(8) 0.0009(8)
C102 0.0288(11) 0.0314(11) 0.0343(11) 0.0014(8) 0.0031(9) -0.0010(8)
C103 0.0273(11) 0.0443(13) 0.0307(10) 0.0016(9) -0.0013(9) -0.0032(9)
C104 0.0302(11) 0.0453(13) 0.0327(11) 0.0132(9) -0.0017(9) 0.0005(9)
C105 0.0308(11) 0.0316(11) 0.0349(11) 0.0091(9) -0.0014(9) 0.0016(8)
C106 0.0228(10) 0.0287(10) 0.0297(10) 0.0049(8) 0.0005(8) 0.0015(8)
C107 0.0304(11) 0.0229(10) 0.0328(10) 0.0040(8) 0.0011(8) 0.0040(8)
C108 0.0241(10) 0.0231(10) 0.0300(10) 0.0016(8) 0.0012(8) 0.0015(7)
C109 0.0283(10) 0.0207(9) 0.0284(9) 0.0037(7) 0.0023(8) -0.0031(7)
C110 0.0315(11) 0.0234(10) 0.0339(10) 0.0050(8) 0.0054(9) 0.0010(8)
C111 0.0370(12) 0.0274(11) 0.0353(11) 0.0126(8) -0.0010(9) -0.0028(9)
C112 0.0459(13) 0.0266(11) 0.0298(10) 0.0074(8) 0.0010(9) -0.0051(9)
C113 0.0427(13) 0.0274(11) 0.0323(10) 0.0003(8) 0.0105(9) 0.0005(9)
C114 0.0315(11) 0.0243(10) 0.0322(10) 0.0040(8) 0.0038(8) 0.0015(8)
C115 0.0307(11) 0.0227(10) 0.0334(10) 0.0031(8) 0.0056(9) -0.0014(8)
C116 0.0320(11) 0.0220(10) 0.0204(8) 0.0002(7) -0.0007(8) -0.0011(8)
C117 0.0355(11) 0.0272(11) 0.0265(9) 0.0040(8) 0.0056(8) -0.0009(8)
C118 0.0413(13) 0.0262(11) 0.0319(10) 0.0070(8) -0.0011(9) 0.0045(9)
C119 0.0303(11) 0.0364(12) 0.0285(10) 0.0024(8) -0.0024(8) 0.0074(9)
C120 0.0277(11) 0.0363(12) 0.0297(10) 0.0060(8) -0.0009(8) -0.0012(8)
C121 0.0320(11) 0.0252(10) 0.0272(9) 0.0048(8) -0.0008(8) -0.0012(8)
N2 0.0349(10) 0.0211(8) 0.0291(8) 0.0042(7) -0.0027(7) 0.0034(7)
C201 0.0235(10) 0.0267(10) 0.0294(10) 0.0039(8) -0.0032(8) 0.0008(8)
C202 0.0304(11) 0.0282(11) 0.0347(11) 0.0075(8) -0.0026(9) 0.0035(8)
C203 0.0314(11) 0.0365(12) 0.0342(11) 0.0142(9) -0.0001(9) 0.0015(9)
C204 0.0347(12) 0.0365(12) 0.0303(10) 0.0030(9) 0.0013(9) 0.0005(9)
C205 0.0340(12) 0.0280(11) 0.0365(11) 0.0036(9) 0.0019(9) 0.0030(9)
C206 0.0269(10) 0.0256(10) 0.0320(10) 0.0052(8) -0.0019(8) 0.0004(8)
C207 0.0354(11) 0.0234(10) 0.0325(10) 0.0063(8) 0.0002(9) 0.0026(8)
C208 0.0265(10) 0.0248(10) 0.0312(10) 0.0071(8) -0.0021(8) 0.0020(8)
C209 0.0285(10) 0.0231(10) 0.0278(9) 0.0034(8) -0.0014(8) -0.0017(8)
C210 0.0360(12) 0.0285(11) 0.0344(11) 0.0068(8) 0.0007(9) 0.0056(9)
C211 0.0432(13) 0.0384(13) 0.0380(12) 0.0150(10) -0.0045(10) 0.0021(10)
C212 0.0487(14) 0.0341(12) 0.0299(10) 0.0068(9) 0.0006(10) -0.0092(10)
C213 0.0362(12) 0.0382(13) 0.0351(11) -0.0056(9) 0.0054(10) -0.0057(9)
C214 0.0272(11) 0.0325(11) 0.0378(11) -0.0009(9) -0.0046(9) 0.0004(8)
C215 0.0345(11) 0.0229(10) 0.0343(10) 0.0028(8) -0.0046(9) -0.0001(8)
C216 0.0351(11) 0.0232(10) 0.0230(9) 0.0058(7) 0.0027(8) 0.0017(8)
C217 0.0299(11) 0.0269(11) 0.0416(12) 0.0077(9) 0.0037(9) -0.0014(8)
C218 0.0274(11) 0.0384(12) 0.0446(12) 0.0101(10) 0.0037(9) 0.0016(9)
C219 0.0385(12) 0.0364(12) 0.0360(11) 0.0115(9) 0.0100(9) 0.0144(10)
C220 0.0574(15) 0.0257(11) 0.0292(10) 0.0039(8) 0.0017(10) 0.0092(10)
C221 0.0433(13) 0.0270(11) 0.0261(10) 0.0032(8) -0.0055(9) 0.0014(9)

loop_
_atom_type_symbol
_atom_type_description
_atom_type_scat_dispersion_real
_atom_type_scat_dispersion_imag
_atom_type_scat_source
C C 0.0033 0.0016 'International Tables Vol C Tables 4.2.6.8 and 6.1.1.4'
H H 0.0000 0.0000 'International Tables Vol C Tables 4.2.6.8 and 6.1.1.4'
N N 0.0061 0.0033 'International Tables Vol C Tables 4.2.6.8 and 6.1.1.4'

loop_
_geom_angle_atom_site_label_1
_geom_angle_atom_site_label_2
_geom_angle_atom_site_label_3
_geom_angle
C101 N1 C108 108.05(16)
C101 N1 C115 124.40(15)
C108 N1 C115 126.50(17)
N1 C101 C102 129.22(18)
N1 C101 C106 108.19(16)
C102 C101 C106 122.58(18)
C103 C102 C101 117.06(19)
C103 C102 H10A 121.5
C101 C102 H10A 121.5
C102 C103 C104 121.41(19)
C102 C103 H10B 119.3
C104 C103 H10B 119.3
C105 C104 C103 121.1(2)
C105 C104 H10C 119.5
C103 C104 H10C 119.5
C104 C105 C106 119.06(19)
C104 C105 H10D 120.5
C106 C105 H10D 120.5
C105 C106 C101 118.79(17)
C105 C106 C107 134.78(19)
C101 C106 C107 106.43(17)
C108 C107 C106 107.95(17)
C108 C107 H10E 126.0
C106 C107 H10E 126.0
C107 C108 N1 109.38(17)
C107 C108 C109 129.74(17)
N1 C108 C109 120.88(17)
C114 C109 C110 119.01(18)
C114 C109 C108 120.62(17)
C110 C109 C108 120.37(17)
C111 C110 C109 120.35(19)
C111 C110 H11A 119.8
C109 C110 H11A 119.8
C112 C111 C110 120.2(2)
C112 C111 H11B 119.9
C110 C111 H11B 119.9
C111 C112 C113 120.20(19)
C111 C112 H11C 119.9
C113 C112 H11C 119.9
C112 C113 C114 120.0(2)
C112 C113 H11D 120.0
C114 C113 H11D 120.0
C113 C114 C109 120.24(19)
C113 C114 H11E 119.9
C109 C114 H11E 119.9
N1 C115 C116 115.36(16)
N1 C115 H11I 108.4
C116 C115 H11I 108.4
N1 C115 H11J 108.4
C116 C115 H11J 108.4
H11I C115 H11J 107.5
C121 C116 C117 118.87(18)
C121 C116 C115 122.85(17)
C117 C116 C115 118.24(18)
C118 C117 C116 120.3(2)
C118 C117 H11F 119.8
C116 C117 H11F 119.8
C119 C118 C117 120.3(2)
C119 C118 H11G 119.8
C117 C118 H11G 119.8
C118 C119 C120 119.81(19)
C118 C119 H11H 120.1
C120 C119 H11H 120.1
C119 C120 C121 120.0(2)
C119 C120 H12A 120.0
C121 C120 H12A 120.0
C116 C121 C120 120.68(19)
C116 C121 H12B 119.7
C120 C121 H12B 119.7
C201 N2 C208 107.65(15)
C201 N2 C215 123.44(17)
C208 N2 C215 126.97(16)
C202 C201 N2 129.23(18)
C202 C201 C206 122.61(18)
N2 C201 C206 108.13(16)
C203 C202 C201 117.45(19)
C203 C202 H20A 121.3
C201 C202 H20A 121.3
C202 C203 C204 121.34(19)
C202 C203 H20B 119.3
C204 C203 H20B 119.3
C205 C204 C203 120.79(19)
C205 C204 H20C 119.6
C203 C204 H20C 119.6
C204 C205 C206 118.79(19)
C204 C205 H20D 120.6
C206 C205 H20D 120.6
C205 C206 C201 119.02(18)
C205 C206 C207 133.98(19)
C201 C206 C207 106.96(17)
C208 C207 C206 107.26(18)
C208 C207 H20E 126.4
C206 C207 H20E 126.4
C207 C208 N2 109.96(17)
C207 C208 C209 127.56(18)
N2 C208 C209 122.48(16)
C210 C209 C214 118.48(19)
C210 C209 C208 119.90(18)
C214 C209 C208 121.58(18)
C211 C210 C209 121.0(2)
C211 C210 H21A 119.5
C209 C210 H21A 119.5
C210 C211 C212 119.8(2)
C210 C211 H21B 120.1
C212 C211 H21B 120.1
C213 C212 C211 120.4(2)
C213 C212 H21C 119.8
C211 C212 H21C 119.8
C212 C213 C214 120.2(2)
C212 C213 H21D 119.9
C214 C213 H21D 119.9
C213 C214 C209 120.2(2)
C213 C214 H21E 119.9
C209 C214 H21E 119.9
N2 C215 C216 114.74(16)
N2 C215 H21F 108.6
C216 C215 H21F 108.6
N2 C215 H21G 108.6
C216 C215 H21G 108.6
H21F C215 H21G 107.6
C217 C216 C221 118.87(18)
C217 C216 C215 122.42(17)
C221 C216 C215 118.71(18)
C216 C217 C218 120.34(19)
C216 C217 H21H 119.8
C218 C217 H21H 119.8
C219 C218 C217 120.7(2)
C219 C218 H21I 119.7
C217 C218 H21I 119.7
C218 C219 C220 119.66(19)
C218 C219 H21J 120.2
C220 C219 H21J 120.2
C219 C220 C221 119.72(19)
C219 C220 H22A 120.1
C221 C220 H22A 120.1
C220 C221 C216 120.7(2)
C220 C221 H22B 119.6
C216 C221 H22B 119.6

loop_
_geom_bond_atom_site_label_1
_geom_bond_atom_site_label_2
_geom_bond_distance
N1 C101 1.384(2)
N1 C108 1.391(2)
N1 C115 1.456(2)
C101 C102 1.391(3)
C101 C106 1.408(3)
C102 C103 1.383(3)
C102 H10A 0.9500
C103 C104 1.397(3)
C103 H10B 0.9500
C104 C105 1.380(3)
C104 H10C 0.9500
C105 C106 1.396(3)
C105 H10D 0.9500
C106 C107 1.428(3)
C107 C108 1.360(3)
C107 H10E 0.9500
C108 C109 1.476(3)
C109 C114 1.395(3)
C109 C110 1.396(3)
C110 C111 1.384(3)
C110 H11A 0.9500
C111 C112 1.379(3)
C111 H11B 0.9500
C112 C113 1.385(3)
C112 H11C 0.9500
C113 C114 1.387(3)
C113 H11D 0.9500
C114 H11E 0.9500
C115 C116 1.512(3)
C115 H11I 0.9900
C115 H11J 0.9900
C116 C121 1.386(3)
C116 C117 1.395(3)
C117 C118 1.386(3)
C117 H11F 0.9500
C118 C119 1.381(3)
C118 H11G 0.9500
C119 C120 1.383(3)
C119 H11H 0.9500
C120 C121 1.388(3)
C120 H12A 0.9500
C121 H12B 0.9500
N2 C201 1.386(2)
N2 C208 1.391(2)
N2 C215 1.456(2)
C201 C202 1.385(3)
C201 C206 1.404(3)
C202 C203 1.378(3)
C202 H20A 0.9500
C203 C204 1.404(3)
C203 H20B 0.9500
C204 C205 1.384(3)
C204 H20C 0.9500
C205 C206 1.399(3)
C205 H20D 0.9500
C206 C207 1.429(3)
C207 C208 1.359(3)
C207 H20E 0.9500
C208 C209 1.474(3)
C209 C210 1.391(3)
C209 C214 1.400(3)
C210 C211 1.382(3)
C210 H21A 0.9500
C211 C212 1.382(3)
C211 H21B 0.9500
C212 C213 1.373(3)
C212 H21C 0.9500
C213 C214 1.390(3)
C213 H21D 0.9500
C214 H21E 0.9500
C215 C216 1.518(3)
C215 H21F 0.9900
C215 H21G 0.9900
C216 C217 1.383(3)
C216 C221 1.391(3)
C217 C218 1.383(3)
C217 H21H 0.9500
C218 C219 1.379(3)
C218 H21I 0.9500
C219 C220 1.382(3)
C219 H21J 0.9500
C220 C221 1.390(3)
C220 H22A 0.9500
C221 H22B 0.9500

loop_
_geom_torsion_atom_site_label_1
_geom_torsion_atom_site_label_2
_geom_torsion_atom_site_label_3
_geom_torsion_atom_site_label_4
_geom_torsion
C108 N1 C101 C102 -178.1(2)
C115 N1 C101 C102 -9.2(3)
C108 N1 C101 C106 0.7(2)
C115 N1 C101 C106 169.59(17)
N1 C101 C102 C103 179.06(19)
C106 C101 C102 C103 0.5(3)
C101 C102 C103 C104 0.3(3)
C102 C103 C104 C105 -0.6(3)
C103 C104 C105 C106 0.2(3)
C104 C105 C106 C101 0.6(3)
C104 C105 C106 C107 -178.3(2)
N1 C101 C106 C105 -179.76(18)
C102 C101 C106 C105 -0.9(3)
N1 C101 C106 C107 -0.6(2)
C102 C101 C106 C107 178.21(18)
C105 C106 C107 C108 179.3(2)
C101 C106 C107 C108 0.4(2)
C106 C107 C108 N1 0.1(2)
C106 C107 C108 C109 179.53(19)
C101 N1 C108 C107 -0.5(2)
C115 N1 C108 C107 -169.07(18)
C101 N1 C108 C109 -179.98(17)
C115 N1 C108 C109 11.4(3)
C107 C108 C109 C114 55.8(3)
N1 C108 C109 C114 -124.8(2)
C107 C108 C109 C110 -123.4(2)
N1 C108 C109 C110 56.0(3)
C114 C109 C110 C111 -0.3(3)
C108 C109 C110 C111 178.92(18)
C109 C110 C111 C112 1.6(3)
C110 C111 C112 C113 -1.7(3)
C111 C112 C113 C114 0.5(3)
C112 C113 C114 C109 0.9(3)
C110 C109 C114 C113 -1.0(3)
C108 C109 C114 C113 179.82(18)
C101 N1 C115 C116 83.7(2)
C108 N1 C115 C116 -109.4(2)
N1 C115 C116 C121 -12.7(3)
N1 C115 C116 C117 169.72(16)
C121 C116 C117 C118 -1.1(3)
C115 C116 C117 C118 176.54(17)
C116 C117 C118 C119 -0.1(3)
C117 C118 C119 C120 1.1(3)
C118 C119 C120 C121 -0.8(3)
C117 C116 C121 C120 1.4(3)
C115 C116 C121 C120 -176.17(17)
C119 C120 C121 C116 -0.4(3)
C208 N2 C201 C202 -176.7(2)
C215 N2 C201 C202 -11.6(3)
C208 N2 C201 C206 1.5(2)
C215 N2 C201 C206 166.63(17)
N2 C201 C202 C203 177.85(19)
C206 C201 C202 C203 -0.2(3)
C201 C202 C203 C204 0.3(3)
C202 C203 C204 C205 0.0(3)
C203 C204 C205 C206 -0.4(3)
C204 C205 C206 C201 0.5(3)
C204 C205 C206 C207 -176.9(2)
C202 C201 C206 C205 -0.2(3)
N2 C201 C206 C205 -178.57(17)
C202 C201 C206 C207 177.86(19)
N2 C201 C206 C207 -0.5(2)
C205 C206 C207 C208 176.9(2)
C201 C206 C207 C208 -0.7(2)
C206 C207 C208 N2 1.6(2)
C206 C207 C208 C209 -178.34(19)
C201 N2 C208 C207 -2.0(2)
C215 N2 C208 C207 -166.42(19)
C201 N2 C208 C209 177.99(17)
C215 N2 C208 C209 13.6(3)
C207 C208 C209 C210 53.7(3)
N2 C208 C209 C210 -126.3(2)
C207 C208 C209 C214 -124.1(2)
N2 C208 C209 C214 55.9(3)
C214 C209 C210 C211 -1.2(3)
C208 C209 C210 C211 -179.05(19)
C209 C210 C211 C212 1.5(3)
C210 C211 C212 C213 -0.7(3)
C211 C212 C213 C214 -0.3(3)
C212 C213 C214 C209 0.7(3)
C210 C209 C214 C213 0.1(3)
C208 C209 C214 C213 177.92(18)
C201 N2 C215 C216 72.6(2)
C208 N2 C215 C216 -125.3(2)
N2 C215 C216 C217 12.1(3)
N2 C215 C216 C221 -167.76(17)
C221 C216 C217 C218 0.2(3)
C215 C216 C217 C218 -179.6(2)
C216 C217 C218 C219 -0.5(3)
C217 C218 C219 C220 0.0(3)
C218 C219 C220 C221 0.9(3)
C219 C220 C221 C216 -1.2(3)
C217 C216 C221 C220 0.6(3)
C215 C216 C221 C220 -179.52(19)
